data_4131136
loop_
_publ_author_name
'Woods, Toby J.'
'Ballesteros-Rivas, Mar\'ia F'
'G\'omez-Coca, Silvia'
'Ruiz, Eliseo'
'Dunbar, Kim R.'

_publ_section_title
;
 Relaxation Dynamics of Identical Trigonal Bipyramidal Cobalt Molecules
 with Different Local Symmetries and Packing Arrangements:
 Magnetostructural Correlations and ab inito Calculations.
;
_journal_issue 50
_journal_name_full 'Journal of the American Chemical Society'
_journal_page_first 16407
_journal_page_last 16416
_journal_paper_doi 10.1021/jacs.6b10154
_journal_volume 138
_journal_year 2016
_chemical_formula_sum 'C22 H24 B2 Co F8 N6'
_chemical_formula_weight 605.02
_space_group_crystal_system monoclinic
_space_group_IT_number 14
_space_group_name_Hall '-P 2ybc'
_space_group_name_H-M_alt 'P 1 21/c 1'
_atom_sites_solution_hydrogens geom
_audit_creation_method SHELXL-2013
_cell_angle_alpha 90
_cell_angle_beta 110.734(7)
_cell_angle_gamma 90
_cell_formula_units_Z 4
_cell_length_a 18.536(12)
_cell_length_b 10.609(7)
_cell_length_c 14.294(9)
_cell_measurement_temperature 110(2)
_cell_volume 2629(3)
_computing_cell_refinement 'Bruker APEX2 v2013.10-0'
_computing_data_collection 'Bruker APEX2 v2013.10-0'
_computing_data_reduction 'Bruker APEX2 v2013.10-0'
_computing_molecular_graphics 'Diamond v3.2i'
_computing_publication_material 'SHELXL-2013 (Sheldrick, 2013)'
_computing_structure_refinement 'SHELXL-2013 (Sheldrick, 2013)'
_computing_structure_solution 'SHELXT-2014/2 (Sheldrick, 2013, Beta test)'
_diffrn_ambient_temperature 110(2)
_diffrn_measured_fraction_theta_full 1.000
_diffrn_measured_fraction_theta_max 0.998
_diffrn_measurement_device_type 'Bruker APEXII CCD area detector'
_diffrn_measurement_method 'profile data from \w scans'
_diffrn_radiation_type MoK\a
_diffrn_radiation_wavelength 0.71073
_diffrn_reflns_av_R_equivalents 0.0399
_diffrn_reflns_av_unetI/netI 0.0301
_diffrn_reflns_Laue_measured_fraction_full 1.000
_diffrn_reflns_Laue_measured_fraction_max 0.998
_diffrn_reflns_limit_h_max 23
_diffrn_reflns_limit_h_min -24
_diffrn_reflns_limit_k_max 13
_diffrn_reflns_limit_k_min -13
_diffrn_reflns_limit_l_max 18
_diffrn_reflns_limit_l_min -18
_diffrn_reflns_number 29487
_diffrn_reflns_point_group_measured_fraction_full 1.000
_diffrn_reflns_point_group_measured_fraction_max 0.998
_diffrn_reflns_theta_full 25.242
_diffrn_reflns_theta_max 27.492
_diffrn_reflns_theta_min 2.251
_diffrn_source 'fine-focus sealed tube'
_exptl_absorpt_coefficient_mu 0.734
_exptl_absorpt_correction_T_max 0.7456
_exptl_absorpt_correction_T_min 0.6857
_exptl_absorpt_correction_type multi-scan
_exptl_absorpt_process_details 'SADABS-2012/1, Bruker'
_exptl_crystal_colour red
_exptl_crystal_density_diffrn 1.529
_exptl_crystal_description block
_exptl_crystal_F_000 1228
_exptl_crystal_size_max 0.230
_exptl_crystal_size_mid 0.211
_exptl_crystal_size_min 0.195
_refine_diff_density_max 0.320
_refine_diff_density_min -0.326
_refine_diff_density_rms 0.051
_refine_ls_extinction_method none
_refine_ls_goodness_of_fit_ref 1.021
_refine_ls_hydrogen_treatment constr
_refine_ls_matrix_type full
_refine_ls_number_parameters 354
_refine_ls_number_reflns 6018
_refine_ls_number_restraints 0
_refine_ls_restrained_S_all 1.021
_refine_ls_R_factor_all 0.0381
_refine_ls_R_factor_gt 0.0304
_refine_ls_shift/su_max 0.002
_refine_ls_shift/su_mean 0.000
_refine_ls_structure_factor_coef Fsqd
_refine_ls_weighting_details 'w=1/[\s^2^(Fo^2^)+(0.0481P)^2^+0.5996P] where P=(Fo^2^+2Fc^2^)/3'
_refine_ls_weighting_scheme calc
_refine_ls_wR_factor_gt 0.0808
_refine_ls_wR_factor_ref 0.0858
_reflns_Friedel_coverage 0.000
_reflns_number_gt 5157
_reflns_number_total 6018
_reflns_threshold_expression 'I > 2\s(I)'
_cod_data_source_file ja6b10154_si_002.cif
_cod_data_source_block autop21c_CoTPMA_CH3CN
_cod_original_sg_symbol_H-M 'P 21/c'
_cod_database_code 4131136
_shelx_space_group_comment
;
The symmetry employed for this shelxl refinement is uniquely defined
by the following loop, which should always be used as a source of
symmetry information in preference to the above space-group names.
They are only intended as comments.
;
_shelx_estimated_absorpt_t_min 0.849
_shelx_estimated_absorpt_t_max 0.870
_shelxl_version_number 2013-4

loop_
_space_group_symop_operation_xyz
'x, y, z'
'-x, y+1/2, -z+1/2'
'-x, -y, -z'
'x, -y-1/2, z-1/2'

loop_
_atom_site_label
_atom_site_type_symbol
_atom_site_fract_x
_atom_site_fract_y
_atom_site_fract_z
_atom_site_U_iso_or_equiv
_atom_site_adp_type
_atom_site_occupancy
_atom_site_site_symmetry_order
_atom_site_calc_flag
_atom_site_refinement_flags_posn
_atom_site_refinement_flags_adp
Co1 Co 0.74314(2) 0.90447(2) 0.51443(2) 0.01682(7) Uani 1 1 d . .
N1 N 0.63702(7) 0.79655(12) 0.47442(9) 0.0168(3) Uani 1 1 d . .
C1 C 0.85766(9) 0.69360(16) 0.59664(12) 0.0237(3) Uani 1 1 d . .
H1 H 0.8940 0.7592 0.6236 0.028 Uiso 1 1 calc R U
C10 C 0.57204(10) 0.95389(16) 0.22732(12) 0.0259(4) Uani 1 1 d . .
H10 H 0.5200 0.9269 0.1975 0.031 Uiso 1 1 calc R U
C17 C 0.63986(9) 0.90568(14) 0.62593(11) 0.0173(3) Uani 1 1 d . .
F1 F 0.90042(7) 1.10458(11) 1.35871(10) 0.0452(3) Uani 1 1 d . .
F2 F 0.87510(8) 1.26248(14) 1.24442(10) 0.0601(4) Uani 1 1 d . .
N2 N 0.78451(7) 0.72446(12) 0.54168(10) 0.0187(3) Uani 1 1 d . .
C2 C 0.88174(10) 0.57071(17) 0.61513(14) 0.0301(4) Uani 1 1 d . .
H2 H 0.9338 0.5516 0.6542 0.036 Uiso 1 1 calc R U
C13 C 0.72643(9) 1.07084(15) 0.67501(12) 0.0217(3) Uani 1 1 d . .
H13 H 0.7687 1.1160 0.6686 0.026 Uiso 1 1 calc R U
F3 F 0.98436(6) 1.14984(10) 1.28133(8) 0.0301(2) Uani 1 1 d . .
N3 N 0.68841(7) 0.95940(12) 0.36986(10) 0.0190(3) Uani 1 1 d . .
C3 C 0.82898(10) 0.47545(17) 0.57590(14) 0.0300(4) Uani 1 1 d . .
H3 H 0.8442 0.3897 0.5880 0.036 Uiso 1 1 calc R U
C11 C 0.61373(9) 0.92711(14) 0.32663(12) 0.0191(3) Uani 1 1 d . .
F4 F 0.96917(7) 1.28428(10) 1.39672(9) 0.0385(3) Uani 1 1 d . .
N4 N 0.70014(7) 0.96863(12) 0.61803(9) 0.0180(3) Uani 1 1 d . .
C4 C 0.75359(10) 0.50615(16) 0.51876(12) 0.0235(3) Uani 1 1 d . .
H4 H 0.7165 0.4419 0.4906 0.028 Uiso 1 1 calc R U
C12 C 0.57793(9) 0.86646(15) 0.39457(11) 0.0195(3) Uani 1 1 d . .
H12A H 0.5547 0.9320 0.4244 0.023 Uiso 1 1 calc R U
H12B H 0.5365 0.8081 0.3556 0.023 Uiso 1 1 calc R U
C21 C 1.09466(13) 1.0810(2) 0.13779(17) 0.0435(5) Uani 1 1 d . .
H21A H 1.1119 0.9931 0.1446 0.065 Uiso 1 1 calc R U
H21B H 1.0632 1.0982 0.0678 0.065 Uiso 1 1 calc R U
H21C H 1.0638 1.0959 0.1800 0.065 Uiso 1 1 calc R U
C20 C 0.97152(10) 1.12772(17) 0.60143(13) 0.0281(4) Uani 1 1 d . .
H20A H 0.9720 1.1770 0.5437 0.042 Uiso 1 1 calc R U
H20B H 1.0156 1.0698 0.6221 0.042 Uiso 1 1 calc R U
H20C H 0.9750 1.1848 0.6568 0.042 Uiso 1 1 calc R U
F5 F 0.56124(7) 1.28802(10) 0.83854(8) 0.0351(3) Uani 1 1 d . .
N5 N 0.84452(8) 1.00107(13) 0.55339(10) 0.0241(3) Uani 1 1 d . .
C5 C 0.73322(9) 0.63151(15) 0.50337(11) 0.0185(3) Uani 1 1 d . .
F6 F 0.56891(6) 1.34186(11) 0.99486(8) 0.0376(3) Uani 1 1 d . .
N6 N 1.21397(12) 1.22818(18) 0.19380(15) 0.0504(5) Uani 1 1 d . .
C6 C 0.65358(9) 0.67365(15) 0.43958(11) 0.0197(3) Uani 1 1 d . .
H6A H 0.6499 0.6801 0.3689 0.024 Uiso 1 1 calc R U
H6B H 0.6152 0.6109 0.4434 0.024 Uiso 1 1 calc R U
C15 C 0.63111(10) 1.04945(16) 0.74885(12) 0.0248(3) Uani 1 1 d . .
H15 H 0.6071 1.0775 0.7939 0.030 Uiso 1 1 calc R U
C14 C 0.69404(10) 1.11245(15) 0.74258(12) 0.0249(4) Uani 1 1 d . .
H14 H 0.7148 1.1833 0.7840 0.030 Uiso 1 1 calc R U
F7 F 0.58202(6) 1.13737(9) 0.95666(7) 0.0285(2) Uani 1 1 d . .
C7 C 0.72247(10) 1.02173(15) 0.31529(13) 0.0249(3) Uani 1 1 d . .
H7 H 0.7753 1.0440 0.3453 0.030 Uiso 1 1 calc R U
C19 C 0.90070(9) 1.05642(15) 0.57443(12) 0.0223(3) Uani 1 1 d . .
F8 F 0.67655(6) 1.27804(10) 0.96790(9) 0.0371(3) Uani 1 1 d . .
C8 C 0.68328(11) 1.05477(16) 0.21671(13) 0.0290(4) Uani 1 1 d . .
H8 H 0.7086 1.1006 0.1802 0.035 Uiso 1 1 calc R U
C16 C 0.60301(9) 0.94519(15) 0.68931(11) 0.0209(3) Uani 1 1 d . .
H16 H 0.5591 0.9014 0.6919 0.025 Uiso 1 1 calc R U
C9 C 0.60713(11) 1.02037(16) 0.17225(13) 0.0302(4) Uani 1 1 d . .
H9 H 0.5791 1.0421 0.1046 0.036 Uiso 1 1 calc R U
C18 C 0.61839(9) 0.78613(14) 0.56623(11) 0.0187(3) Uani 1 1 d . .
H18A H 0.6470 0.7144 0.6070 0.022 Uiso 1 1 calc R U
H18B H 0.5625 0.7699 0.5483 0.022 Uiso 1 1 calc R U
C22 C 1.16146(12) 1.16413(19) 0.16887(14) 0.0356(4) Uani 1 1 d . .
B1 B 0.93160(11) 1.2011(2) 1.32018(15) 0.0274(4) Uani 1 1 d . .
B2 B 0.59756(11) 1.26270(17) 0.94018(15) 0.0232(4) Uani 1 1 d . .

loop_
_atom_site_aniso_label
_atom_site_aniso_U_11
_atom_site_aniso_U_22
_atom_site_aniso_U_33
_atom_site_aniso_U_23
_atom_site_aniso_U_13
_atom_site_aniso_U_12
Co1 0.01579(11) 0.01627(12) 0.01861(12) -0.00099(8) 0.00633(8) -0.00285(8)
N1 0.0168(6) 0.0161(6) 0.0174(6) -0.0005(5) 0.0058(5) -0.0011(5)
C1 0.0184(8) 0.0257(9) 0.0256(8) -0.0013(7) 0.0060(6) -0.0017(6)
C10 0.0303(9) 0.0239(9) 0.0211(8) -0.0029(7) 0.0061(7) 0.0037(7)
C17 0.0185(7) 0.0170(7) 0.0144(7) 0.0039(6) 0.0034(6) 0.0013(6)
F1 0.0423(7) 0.0440(7) 0.0600(8) -0.0077(6) 0.0312(6) -0.0178(5)
F2 0.0507(8) 0.0719(10) 0.0452(8) 0.0059(7) 0.0017(6) 0.0377(7)
N2 0.0176(6) 0.0201(7) 0.0189(6) -0.0014(5) 0.0070(5) -0.0008(5)
C2 0.0218(8) 0.0317(10) 0.0341(10) 0.0039(8) 0.0066(7) 0.0050(7)
C13 0.0236(8) 0.0172(8) 0.0213(8) 0.0002(6) 0.0042(6) -0.0013(6)
F3 0.0255(5) 0.0314(6) 0.0356(6) -0.0013(4) 0.0135(4) 0.0003(4)
N3 0.0218(6) 0.0155(6) 0.0213(7) -0.0008(5) 0.0097(5) 0.0002(5)
C3 0.0318(9) 0.0231(9) 0.0353(10) 0.0058(7) 0.0122(8) 0.0058(7)
C11 0.0234(8) 0.0144(7) 0.0197(7) -0.0018(6) 0.0079(6) 0.0021(6)
F4 0.0421(6) 0.0351(6) 0.0410(6) -0.0100(5) 0.0179(5) -0.0102(5)
N4 0.0195(6) 0.0163(6) 0.0177(6) 0.0000(5) 0.0057(5) -0.0007(5)
C4 0.0276(8) 0.0185(8) 0.0253(8) 0.0003(6) 0.0104(7) -0.0015(6)
C12 0.0163(7) 0.0209(8) 0.0192(7) 0.0003(6) 0.0036(6) 0.0003(6)
C21 0.0436(12) 0.0401(12) 0.0509(13) 0.0002(10) 0.0219(10) 0.0004(9)
C20 0.0235(8) 0.0292(9) 0.0306(9) -0.0010(7) 0.0084(7) -0.0089(7)
F5 0.0481(7) 0.0269(5) 0.0292(6) 0.0090(4) 0.0121(5) 0.0082(5)
N5 0.0226(7) 0.0217(7) 0.0281(7) -0.0012(6) 0.0092(6) -0.0045(6)
C5 0.0210(8) 0.0190(7) 0.0172(7) -0.0013(6) 0.0090(6) -0.0016(6)
F6 0.0293(5) 0.0406(6) 0.0421(6) -0.0201(5) 0.0114(5) 0.0020(5)
N6 0.0596(13) 0.0417(11) 0.0521(12) 0.0096(9) 0.0225(10) -0.0032(10)
C6 0.0204(7) 0.0177(8) 0.0200(7) -0.0042(6) 0.0061(6) -0.0042(6)
C15 0.0308(9) 0.0244(8) 0.0204(8) 0.0020(6) 0.0106(7) 0.0079(7)
C14 0.0332(9) 0.0173(8) 0.0205(8) -0.0024(6) 0.0052(7) 0.0021(6)
F7 0.0337(5) 0.0236(5) 0.0252(5) 0.0053(4) 0.0067(4) -0.0036(4)
C7 0.0323(9) 0.0182(8) 0.0298(9) -0.0023(6) 0.0179(7) -0.0036(7)
C19 0.0234(8) 0.0209(8) 0.0229(8) 0.0012(6) 0.0088(6) -0.0008(7)
F8 0.0240(5) 0.0285(6) 0.0601(8) 0.0001(5) 0.0166(5) -0.0003(4)
C8 0.0482(11) 0.0186(8) 0.0279(9) -0.0006(7) 0.0230(8) -0.0011(8)
C16 0.0211(8) 0.0224(8) 0.0200(8) 0.0036(6) 0.0083(6) 0.0033(6)
C9 0.0488(11) 0.0231(9) 0.0189(8) 0.0013(7) 0.0124(8) 0.0064(8)
C18 0.0190(7) 0.0181(7) 0.0206(7) 0.0009(6) 0.0089(6) -0.0024(6)
C22 0.0468(12) 0.0317(10) 0.0325(10) 0.0077(8) 0.0193(9) 0.0078(9)
B1 0.0216(9) 0.0295(10) 0.0293(10) 0.0015(8) 0.0068(8) 0.0015(8)
B2 0.0233(9) 0.0186(9) 0.0276(10) -0.0008(7) 0.0088(8) 0.0020(7)

loop_
_atom_type_symbol
_atom_type_description
_atom_type_scat_dispersion_real
_atom_type_scat_dispersion_imag
_atom_type_scat_source
C C 0.0033 0.0016 'International Tables Vol C Tables 4.2.6.8 and 6.1.1.4'
H H 0.0000 0.0000 'International Tables Vol C Tables 4.2.6.8 and 6.1.1.4'
N N 0.0061 0.0033 'International Tables Vol C Tables 4.2.6.8 and 6.1.1.4'
B B 0.0013 0.0007 'International Tables Vol C Tables 4.2.6.8 and 6.1.1.4'
F F 0.0171 0.0103 'International Tables Vol C Tables 4.2.6.8 and 6.1.1.4'
Co Co 0.3494 0.9721 'International Tables Vol C Tables 4.2.6.8 and 6.1.1.4'

loop_
_geom_angle_atom_site_label_1
_geom_angle_atom_site_label_2
_geom_angle_atom_site_label_3
_geom_angle
N4 Co1 N5 101.20(6)
N4 Co1 N3 117.41(7)
N5 Co1 N3 102.31(6)
N4 Co1 N2 113.07(6)
N5 Co1 N2 99.81(7)
N3 Co1 N2 118.62(5)
N4 Co1 N1 79.40(6)
N5 Co1 N1 178.34(5)
N3 Co1 N1 78.71(5)
N2 Co1 N1 78.53(6)
C6 N1 C12 111.86(12)
C6 N1 C18 112.25(12)
C12 N1 C18 112.55(12)
C6 N1 Co1 106.22(9)
C12 N1 Co1 107.13(10)
C18 N1 Co1 106.32(9)
N2 C1 C2 122.37(16)
N2 C1 H1 118.8
C2 C1 H1 118.8
C9 C10 C11 119.02(17)
C9 C10 H10 120.5
C11 C10 H10 120.5
N4 C17 C16 121.70(15)
N4 C17 C18 115.73(13)
C16 C17 C18 122.47(14)
C5 N2 C1 118.73(14)
C5 N2 Co1 116.38(11)
C1 N2 Co1 124.86(11)
C1 C2 C3 118.81(16)
C1 C2 H2 120.6
C3 C2 H2 120.6
N4 C13 C14 122.03(15)
N4 C13 H13 119.0
C14 C13 H13 119.0
C7 N3 C11 118.61(14)
C7 N3 Co1 124.31(12)
C11 N3 Co1 117.05(10)
C2 C3 C4 119.31(16)
C2 C3 H3 120.3
C4 C3 H3 120.3
N3 C11 C10 121.94(15)
N3 C11 C12 115.50(14)
C10 C11 C12 122.49(15)
C13 N4 C17 119.12(14)
C13 N4 Co1 124.20(11)
C17 N4 Co1 116.64(10)
C5 C4 C3 118.89(16)
C5 C4 H4 120.6
C3 C4 H4 120.6
N1 C12 C11 109.85(13)
N1 C12 H12A 109.7
C11 C12 H12A 109.7
N1 C12 H12B 109.7
C11 C12 H12B 109.7
H12A C12 H12B 108.2
C22 C21 H21A 109.5
C22 C21 H21B 109.5
H21A C21 H21B 109.5
C22 C21 H21C 109.5
H21A C21 H21C 109.5
H21B C21 H21C 109.5
C19 C20 H20A 109.5
C19 C20 H20B 109.5
H20A C20 H20B 109.5
C19 C20 H20C 109.5
H20A C20 H20C 109.5
H20B C20 H20C 109.5
C19 N5 Co1 179.09(15)
N2 C5 C4 121.89(15)
N2 C5 C6 115.48(14)
C4 C5 C6 122.59(14)
N1 C6 C5 109.71(12)
N1 C6 H6A 109.7
C5 C6 H6A 109.7
N1 C6 H6B 109.7
C5 C6 H6B 109.7
H6A C6 H6B 108.2
C14 C15 C16 119.54(15)
C14 C15 H15 120.2
C16 C15 H15 120.2
C15 C14 C13 118.71(15)
C15 C14 H14 120.6
C13 C14 H14 120.6
N3 C7 C8 122.21(17)
N3 C7 H7 118.9
C8 C7 H7 118.9
N5 C19 C20 179.38(19)
C9 C8 C7 119.09(16)
C9 C8 H8 120.5
C7 C8 H8 120.5
C17 C16 C15 118.83(15)
C17 C16 H16 120.6
C15 C16 H16 120.6
C8 C9 C10 119.07(16)
C8 C9 H9 120.5
C10 C9 H9 120.5
N1 C18 C17 110.12(12)
N1 C18 H18A 109.6
C17 C18 H18A 109.6
N1 C18 H18B 109.6
C17 C18 H18B 109.6
H18A C18 H18B 108.2
N6 C22 C21 179.4(2)
F2 B1 F1 110.81(17)
F2 B1 F4 110.50(17)
F1 B1 F4 108.73(16)
F2 B1 F3 108.49(16)
F1 B1 F3 108.69(16)
F4 B1 F3 109.60(15)
F6 B2 F8 110.34(15)
F6 B2 F5 109.47(15)
F8 B2 F5 110.32(15)
F6 B2 F7 109.93(15)
F8 B2 F7 108.89(14)
F5 B2 F7 107.85(14)

loop_
_geom_bond_atom_site_label_1
_geom_bond_atom_site_label_2
_geom_bond_distance
Co1 N4 2.0315(16)
Co1 N5 2.0373(17)
Co1 N3 2.0383(17)
Co1 N2 2.0434(17)
Co1 N1 2.1705(16)
N1 C6 1.467(2)
N1 C12 1.472(2)
N1 C18 1.475(2)
C1 N2 1.345(2)
C1 C2 1.373(3)
C1 H1 0.9500
C10 C9 1.379(3)
C10 C11 1.384(2)
C10 H10 0.9500
C17 N4 1.340(2)
C17 C16 1.379(2)
C17 C18 1.502(2)
F1 B1 1.383(2)
F2 B1 1.375(2)
N2 C5 1.345(2)
C2 C3 1.380(3)
C2 H2 0.9500
C13 N4 1.340(2)
C13 C14 1.378(2)
C13 H13 0.9500
F3 B1 1.395(2)
N3 C7 1.339(2)
N3 C11 1.345(2)
C3 C4 1.385(2)
C3 H3 0.9500
C11 C12 1.501(2)
F4 B1 1.386(2)
C4 C5 1.379(2)
C4 H4 0.9500
C12 H12A 0.9900
C12 H12B 0.9900
C21 C22 1.455(3)
C21 H21A 0.9800
C21 H21B 0.9800
C21 H21C 0.9800
C20 C19 1.444(2)
C20 H20A 0.9800
C20 H20B 0.9800
C20 H20C 0.9800
F5 B2 1.394(2)
N5 C19 1.139(2)
C5 C6 1.502(2)
F6 B2 1.376(2)
N6 C22 1.136(3)
C6 H6A 0.9900
C6 H6B 0.9900
C15 C14 1.375(3)
C15 C16 1.380(2)
C15 H15 0.9500
C14 H14 0.9500
F7 B2 1.398(2)
C7 C8 1.383(3)
C7 H7 0.9500
F8 B2 1.384(2)
C8 C9 1.376(3)
C8 H8 0.9500
C16 H16 0.9500
C9 H9 0.9500
C18 H18A 0.9900
C18 H18B 0.9900

loop_
_geom_torsion_atom_site_label_1
_geom_torsion_atom_site_label_2
_geom_torsion_atom_site_label_3
_geom_torsion_atom_site_label_4
_geom_torsion
C2 C1 N2 C5 -0.1(2)
C2 C1 N2 Co1 177.91(13)
N2 C1 C2 C3 0.0(3)
C1 C2 C3 C4 0.3(3)
C7 N3 C11 C10 1.5(2)
Co1 N3 C11 C10 -176.67(12)
C7 N3 C11 C12 -175.45(14)
Co1 N3 C11 C12 6.37(17)
C9 C10 C11 N3 -2.8(2)
C9 C10 C11 C12 173.93(15)
C14 C13 N4 C17 0.9(2)
C14 C13 N4 Co1 178.34(12)
C16 C17 N4 C13 1.6(2)
C18 C17 N4 C13 -174.88(13)
C16 C17 N4 Co1 -176.01(11)
C18 C17 N4 Co1 7.47(17)
C2 C3 C4 C5 -0.5(3)
C6 N1 C12 C11 -79.53(15)
C18 N1 C12 C11 153.00(12)
Co1 N1 C12 C11 36.49(14)
N3 C11 C12 N1 -29.87(18)
C10 C11 C12 N1 153.19(15)
C1 N2 C5 C4 -0.1(2)
Co1 N2 C5 C4 -178.29(12)
C1 N2 C5 C6 -177.68(13)
Co1 N2 C5 C6 4.12(17)
C3 C4 C5 N2 0.4(2)
C3 C4 C5 C6 177.84(15)
C12 N1 C6 C5 155.70(12)
C18 N1 C6 C5 -76.67(16)
Co1 N1 C6 C5 39.12(14)
N2 C5 C6 N1 -30.45(18)
C4 C5 C6 N1 151.98(14)
C16 C15 C14 C13 1.3(2)
N4 C13 C14 C15 -2.4(2)
C11 N3 C7 C8 0.6(2)
Co1 N3 C7 C8 178.65(12)
N3 C7 C8 C9 -1.4(3)
N4 C17 C16 C15 -2.6(2)
C18 C17 C16 C15 173.69(14)
C14 C15 C16 C17 1.0(2)
C7 C8 C9 C10 0.0(3)
C11 C10 C9 C8 2.0(2)
C6 N1 C18 C17 152.17(12)
C12 N1 C18 C17 -80.57(16)
Co1 N1 C18 C17 36.43(13)
N4 C17 C18 N1 -30.82(18)
C16 C17 C18 N1 152.68(14)
